data_7034938
loop_
_publ_author_name
'Bachmann, Michael'
'Blacque, Olivier'
'Venkatesan, Koushik'

_publ_section_title
;
 Stable and color tunable emission properties based on non-cyclometalated
 gold(iii) complexes.
;
_journal_issue 21
_journal_name_full 'Dalton transactions (Cambridge, England : 2003)'
_journal_page_first 10003
_journal_page_last 10013
_journal_paper_doi 10.1039/c5dt00405e
_journal_volume 44
_journal_year 2015
_chemical_formula_moiety '2(C33 H11 Au F15 N), C4 H10 O'
_chemical_formula_sum 'C70 H32 Au2 F30 N2 O'
_chemical_formula_weight 1880.91
_chemical_name_systematic tris(pentafluorophenyl)[1-phenylisoquinoline-\k
_space_group_crystal_system triclinic
_space_group_IT_number 2
_space_group_name_Hall '-P 1'
_space_group_name_H-M_alt 'P -1'
_symmetry_space_group_name_Hall '-P 1'
_symmetry_space_group_name_H-M 'P -1'
_atom_sites_solution_hydrogens geom
_atom_sites_solution_primary direct
_audit_creation_date 2014-09-17
_audit_creation_method
;
Olex2 1.2
(compiled 2014.08.28 svn.r2986 for OlexSys, GUI svn.r4874)
;
_audit_update_record
;
2015-04-16 deposited with the CCDC.
2015-04-21 downloaded from the CCDC.
;
_cell_angle_alpha 104.977(2)
_cell_angle_beta 106.125(2)
_cell_angle_gamma 98.915(2)
_cell_formula_units_Z 1
_cell_length_a 11.2092(3)
_cell_length_b 12.1878(3)
_cell_length_c 12.5527(3)
_cell_measurement_reflns_used 15848
_cell_measurement_temperature 183(1)
_cell_measurement_theta_max 32.6266
_cell_measurement_theta_min 2.8519
_cell_volume 1543.23(7)
_computing_cell_refinement
;
CrysAlisPro, Agilent Technologies,
Version 1.171.35.11 (release 16-05-2011 CrysAlis171 .NET)
(compiled May 16 2011,17:55:39)
;
_computing_data_collection
;
CrysAlisPro, Agilent Technologies,
Version 1.171.35.11 (release 16-05-2011 CrysAlis171 .NET)
(compiled May 16 2011,17:55:39)
;
_computing_data_reduction
;
CrysAlisPro, Agilent Technologies,
Version 1.171.35.11 (release 16-05-2011 CrysAlis171 .NET)
(compiled May 16 2011,17:55:39)
;
_computing_molecular_graphics 'Olex2 (Dolomanov et al., 2009)'
_computing_publication_material 'Olex2 (Dolomanov et al., 2009)'
_computing_structure_refinement 'ShelXL (Sheldrick, 2008)'
_computing_structure_solution 'ShelXS-1997 (Sheldrick, 2008)'
_diffrn_ambient_temperature 183(1)
_diffrn_detector_area_resol_mean 10.4498
_diffrn_measured_fraction_theta_full 0.999
_diffrn_measured_fraction_theta_max 0.999
_diffrn_measurement_details
;
  1 omega  -96.00   13.60   0.8000   25.0000
omega____ theta____ kappa____ phi______ frames
    -      -19.8100  -77.0000   90.0000 137

  2 omega  -93.00  -66.60   0.8000   25.0000
omega____ theta____ kappa____ phi______ frames
    -      -19.8100 -178.0000 -120.0000 33

  3 omega  -46.00   52.40   0.8000   25.0000
omega____ theta____ kappa____ phi______ frames
    -      -19.8100   38.0000    0.0000 123

  4 omega  -88.00    5.60   0.8000   25.0000
omega____ theta____ kappa____ phi______ frames
    -      -19.8100  -38.0000 -180.0000 117

  5 omega  -23.00    5.00   0.8000   25.0000
omega____ theta____ kappa____ phi______ frames
    -      -19.8100  -99.0000    0.0000 35

  6 omega   11.00   37.40   0.8000   25.0000
omega____ theta____ kappa____ phi______ frames
    -       20.5912  -38.0000   90.0000 33

  7 omega   80.00  106.40   0.8000   25.0000
omega____ theta____ kappa____ phi______ frames
    -       20.5912 -178.0000  -30.0000 33

  8 omega -108.00  -32.00   0.8000   25.0000
omega____ theta____ kappa____ phi______ frames
    -      -19.8100  178.0000  -60.0000 95

  9 omega  -66.00   62.00   0.8000   25.0000
omega____ theta____ kappa____ phi______ frames
    -      -19.8100   19.0000 -150.0000 160
;
_diffrn_measurement_device_type 'Xcalibur, Ruby'
_diffrn_measurement_method '\w scans'
_diffrn_orient_matrix_UB_11 -0.0092795000
_diffrn_orient_matrix_UB_12 -0.0433853000
_diffrn_orient_matrix_UB_13 0.0272094000
_diffrn_orient_matrix_UB_21 0.0630473000
_diffrn_orient_matrix_UB_22 -0.0064451000
_diffrn_orient_matrix_UB_23 0.0055668000
_diffrn_orient_matrix_UB_31 0.0235202000
_diffrn_orient_matrix_UB_32 0.0439991000
_diffrn_orient_matrix_UB_33 0.0554683000
_diffrn_radiation_monochromator graphite
_diffrn_radiation_type MoK\a
_diffrn_radiation_wavelength 0.71073
_diffrn_reflns_av_R_equivalents 0.0378
_diffrn_reflns_av_unetI/netI 0.0367
_diffrn_reflns_laue_measured_fraction_full 0.999
_diffrn_reflns_laue_measured_fraction_max 0.999
_diffrn_reflns_limit_h_max 16
_diffrn_reflns_limit_h_min -16
_diffrn_reflns_limit_k_max 17
_diffrn_reflns_limit_k_min -17
_diffrn_reflns_limit_l_max 17
_diffrn_reflns_limit_l_min -17
_diffrn_reflns_number 27853
_diffrn_reflns_point_group_measured_fraction_full 0.999
_diffrn_reflns_point_group_measured_fraction_max 0.999
_diffrn_reflns_theta_full 25.242
_diffrn_reflns_theta_max 30.506
_diffrn_reflns_theta_min 2.858
_diffrn_source 'Enhance (Mo) X-ray Source'
_exptl_absorpt_coefficient_mu 4.889
_exptl_absorpt_correction_T_max 0.559
_exptl_absorpt_correction_T_min 0.286
_exptl_absorpt_correction_type analytical
_exptl_absorpt_process_details
;
CrysAlisPro, Agilent Technologies,
Version 1.171.35.11 (release 16-05-2011 CrysAlis171 .NET)
(compiled May 16 2011,17:55:39)
Analytical numeric absorption correction using a multifaceted crystal
model based on expressions derived by R.C. Clark & J.S. Reid.
(Clark, R. C. & Reid, J. S. (1995). Acta Cryst. A51, 887-897)
;
_exptl_crystal_colour colourless
_exptl_crystal_density_diffrn 2.024
_exptl_crystal_description block
_exptl_crystal_F_000 902
_exptl_crystal_recrystallization_method 'Re-crystallisation from solvent: '
_exptl_crystal_size_max 0.47
_exptl_crystal_size_mid 0.19
_exptl_crystal_size_min 0.15
_refine_diff_density_max 1.334
_refine_diff_density_min -0.930
_refine_diff_density_rms 0.099
_refine_ls_extinction_method none
_refine_ls_goodness_of_fit_ref 1.066
_refine_ls_hydrogen_treatment constr
_refine_ls_matrix_type full
_refine_ls_number_parameters 496
_refine_ls_number_reflns 9409
_refine_ls_number_restraints 0
_refine_ls_restrained_S_all 1.066
_refine_ls_R_factor_all 0.0270
_refine_ls_R_factor_gt 0.0242
_refine_ls_shift/su_max 0.001
_refine_ls_shift/su_mean 0.000
_refine_ls_structure_factor_coef Fsqd
_refine_ls_weighting_details 'w=1/[\s^2^(Fo^2^)+(0.0271P)^2^] where P=(Fo^2^+2Fc^2^)/3'
_refine_ls_weighting_scheme calc
_refine_ls_wR_factor_gt 0.0571
_refine_ls_wR_factor_ref 0.0587
_reflns_Friedel_coverage 0.000
_reflns_number_gt 8782
_reflns_number_total 9409
_reflns_threshold_expression 'I > 2\s(I)'
_cod_data_source_file c5dt00405e2.cif
_cod_data_source_block 4
_cod_depositor_comments 'Adding full bibliography for 7034935--7034939.cif.'
_cod_database_code 7034938
_shelxl_version_number 2014/6
_shelx_space_group_comment
;
The symmetry employed for this shelxl refinement is uniquely defined
by the following loop, which should always be used as a source of
symmetry information in preference to the above space-group names.
They are only intended as comments.
;
_olex2_refinement_description
;
1. Fixed Uiso
 At 1.2 times of:
  All C(H) groups, All C(H,H) groups
 At 1.5 times of:
  All C(H,H,H) groups
2. Others
 Fixed Sof: O1(0.5) C34(0.5) H34A(0.5) H34B(0.5) C35(0.5) H35A(0.5) H35B(0.5)
 H35C(0.5) C36(0.5) H36A(0.5) H36B(0.5) C37(0.5) H37A(0.5) H37B(0.5) H37C(0.5)
3.a Secondary CH2 refined with riding coordinates:
 C34(H34A,H34B), C36(H36A,H36B)
3.b Me refined with riding coordinates:
 C35(H35A,H35B,H35C), C37(H37A,H37B,H37C)
3.c Aromatic/amide H refined with riding coordinates:
 C4(H4), C5(H5), C6(H6), C7(H7), C8(H8), C9(H9), C11(H11), C12(H12), C13(H13),
 C14(H14), C15(H15)
;
_olex2_submission_special_instructions 'No special instructions were received'

loop_
_space_group_symop_operation_xyz
'x, y, z'
'-x, -y, -z'

loop_
_atom_site_label
_atom_site_type_symbol
_atom_site_fract_x
_atom_site_fract_y
_atom_site_fract_z
_atom_site_U_iso_or_equiv
_atom_site_adp_type
_atom_site_occupancy
_atom_site_site_symmetry_order
_atom_site_calc_flag
_atom_site_refinement_flags_posn
_atom_site_refinement_flags_occupancy
_atom_site_disorder_assembly
_atom_site_disorder_group
C1 C 0.7404(2) 0.3742(2) 0.41851(19) 0.0232(4) Uani 1 1 d . . . .
C2 C 0.7053(2) 0.4745(2) 0.4757(2) 0.0260(5) Uani 1 1 d . . . .
C3 C 0.6129(2) 0.5192(2) 0.4075(2) 0.0297(5) Uani 1 1 d . . . .
C4 C 0.5593(2) 0.4602(2) 0.2871(2) 0.0329(5) Uani 1 1 d . . . .
H4 H 0.4964 0.4856 0.2407 0.039 Uiso 1 1 calc R . . .
C5 C 0.5990(2) 0.3661(2) 0.2381(2) 0.0289(5) Uani 1 1 d . . . .
H5 H 0.5634 0.3290 0.1578 0.035 Uiso 1 1 calc R . . .
C6 C 0.7627(2) 0.5343(2) 0.5974(2) 0.0346(6) Uani 1 1 d . . . .
H6 H 0.8235 0.5066 0.6433 0.042 Uiso 1 1 calc R . . .
C7 C 0.7286(3) 0.6324(3) 0.6468(3) 0.0451(8) Uani 1 1 d . . . .
H7 H 0.7661 0.6706 0.7267 0.054 Uiso 1 1 calc R . . .
C8 C 0.6376(3) 0.6773(3) 0.5791(3) 0.0491(8) Uani 1 1 d . . . .
H8 H 0.6169 0.7453 0.6145 0.059 Uiso 1 1 calc R . . .
C9 C 0.5802(3) 0.6215(3) 0.4627(3) 0.0417(7) Uani 1 1 d . . . .
H9 H 0.5190 0.6506 0.4189 0.050 Uiso 1 1 calc R . . .
C10 C 0.8323(2) 0.3215(2) 0.48609(19) 0.0262(5) Uani 1 1 d . . . .
C11 C 0.9519(2) 0.3214(2) 0.4723(2) 0.0339(5) Uani 1 1 d . . . .
H11 H 0.9751 0.3551 0.4202 0.041 Uiso 1 1 calc R . . .
C12 C 1.0353(3) 0.2714(3) 0.5360(3) 0.0452(7) Uani 1 1 d . . . .
H12 H 1.1153 0.2726 0.5276 0.054 Uiso 1 1 calc R . . .
C13 C 1.0008(3) 0.2193(3) 0.6127(3) 0.0478(8) Uani 1 1 d . . . .
H13 H 1.0570 0.1846 0.6546 0.057 Uiso 1 1 calc R . . .
C14 C 0.8819(3) 0.2190(3) 0.6266(2) 0.0434(7) Uani 1 1 d . . . .
H14 H 0.8583 0.1840 0.6777 0.052 Uiso 1 1 calc R . . .
C15 C 0.7989(3) 0.2708(2) 0.5645(2) 0.0347(6) Uani 1 1 d . . . .
H15 H 0.7201 0.2718 0.5750 0.042 Uiso 1 1 calc R . . .
C16 C 0.7928(2) 0.2810(2) 0.1080(2) 0.0257(5) Uani 1 1 d . . . .
C17 C 0.7322(2) 0.2424(2) -0.0116(2) 0.0293(5) Uani 1 1 d . . . .
C18 C 0.7438(3) 0.3098(2) -0.0823(2) 0.0341(6) Uani 1 1 d . . . .
C19 C 0.8169(3) 0.4232(3) -0.0344(2) 0.0367(6) Uani 1 1 d . . . .
C20 C 0.8808(3) 0.4661(2) 0.0854(2) 0.0346(6) Uani 1 1 d . . . .
C21 C 0.8679(2) 0.3957(2) 0.1524(2) 0.0298(5) Uani 1 1 d . . . .
C22 C 0.8069(2) 0.0494(2) 0.1275(2) 0.0256(5) Uani 1 1 d . . . .
C23 C 0.9367(2) 0.0554(2) 0.1573(2) 0.0316(5) Uani 1 1 d . . . .
C24 C 0.9852(2) -0.0365(3) 0.1118(2) 0.0356(6) Uani 1 1 d . . . .
C25 C 0.9020(3) -0.1383(2) 0.0313(2) 0.0346(6) Uani 1 1 d . . . .
C26 C 0.7720(2) -0.1465(2) -0.0010(2) 0.0303(5) Uani 1 1 d . . . .
C27 C 0.7264(2) -0.0545(2) 0.0485(2) 0.0276(5) Uani 1 1 d . . . .
C28 C 0.6717(2) 0.0746(2) 0.28977(19) 0.0249(5) Uani 1 1 d . . . .
C29 C 0.5449(2) 0.0619(2) 0.28348(18) 0.0250(4) Uani 1 1 d . . . .
C30 C 0.4855(2) -0.0105(2) 0.33140(19) 0.0282(5) Uani 1 1 d . . . .
C31 C 0.5552(2) -0.0735(2) 0.3896(2) 0.0298(5) Uani 1 1 d . . . .
C32 C 0.6825(3) -0.0631(2) 0.3996(2) 0.0321(5) Uani 1 1 d . . . .
C33 C 0.7373(2) 0.0095(2) 0.3491(2) 0.0286(5) Uani 1 1 d . . . .
N1 N 0.68972(18) 0.32379(17) 0.30262(16) 0.0234(4) Uani 1 1 d . . . .
F1 F 0.65441(16) 0.13351(14) -0.06446(12) 0.0414(4) Uani 1 1 d . . . .
F2 F 0.68011(18) 0.26880(16) -0.19840(12) 0.0487(5) Uani 1 1 d . . . .
F3 F 0.82369(19) 0.49166(16) -0.10097(15) 0.0530(5) Uani 1 1 d . . . .
F4 F 0.95121(18) 0.57696(15) 0.13280(15) 0.0515(5) Uani 1 1 d . . . .
F5 F 0.92912(15) 0.44411(14) 0.26863(13) 0.0419(4) Uani 1 1 d . . . .
F6 F 1.02153(14) 0.15396(15) 0.23583(14) 0.0447(4) Uani 1 1 d . . . .
F7 F 1.11188(15) -0.02784(18) 0.14424(16) 0.0519(5) Uani 1 1 d . . . .
F8 F 0.94662(18) -0.22784(17) -0.01558(17) 0.0515(5) Uani 1 1 d . . . .
F9 F 0.69100(16) -0.24568(14) -0.08028(13) 0.0422(4) Uani 1 1 d . . . .
F10 F 0.59874(13) -0.06893(14) 0.01825(12) 0.0339(3) Uani 1 1 d . . . .
F11 F 0.47202(13) 0.12181(14) 0.22753(12) 0.0324(3) Uani 1 1 d . . . .
F12 F 0.36255(14) -0.01836(15) 0.32423(13) 0.0375(4) Uani 1 1 d . . . .
F13 F 0.49940(16) -0.14424(14) 0.43715(13) 0.0396(4) Uani 1 1 d . . . .
F14 F 0.74969(17) -0.12383(16) 0.45756(15) 0.0484(4) Uani 1 1 d . . . .
F15 F 0.86205(14) 0.01509(15) 0.36037(14) 0.0398(4) Uani 1 1 d . . . .
Au1 Au 0.74523(2) 0.18254(2) 0.20940(2) 0.02284(3) Uani 1 1 d . . . .
O1 O 0.5319(5) 0.4924(7) 0.0051(6) 0.0515(12) Uani 0.5 1 d . P A -1
C34 C 0.4020(7) 0.4296(8) -0.0561(6) 0.0478(16) Uani 0.5 1 d . P A -1
H34A H 0.3579 0.4741 -0.1009 0.057 Uiso 0.5 1 calc R P A -1
H34B H 0.3595 0.4189 -0.0006 0.057 Uiso 0.5 1 calc R P A -1
C35 C 0.3958(8) 0.3139(7) -0.1357(7) 0.0544(18) Uani 0.5 1 d . P A -1
H35A H 0.3078 0.2722 -0.1765 0.082 Uiso 0.5 1 calc R P A -1
H35B H 0.4369 0.3247 -0.1912 0.082 Uiso 0.5 1 calc R P A -1
H35C H 0.4385 0.2697 -0.0911 0.082 Uiso 0.5 1 calc R P A -1
C36 C 0.5474(9) 0.6092(8) 0.0769(7) 0.054(2) Uani 0.5 1 d . P A -1
H36A H 0.4963 0.6082 0.1278 0.065 Uiso 0.5 1 calc R P A -1
H36B H 0.5177 0.6561 0.0280 0.065 Uiso 0.5 1 calc R P A -1
C37 C 0.6836(8) 0.6613(7) 0.1480(7) 0.0607(19) Uani 0.5 1 d . P A -1
H37A H 0.6933 0.7397 0.1960 0.091 Uiso 0.5 1 calc R P A -1
H37B H 0.7124 0.6152 0.1969 0.091 Uiso 0.5 1 calc R P A -1
H37C H 0.7337 0.6630 0.0973 0.091 Uiso 0.5 1 calc R P A -1

loop_
_atom_site_aniso_label
_atom_site_aniso_U_11
_atom_site_aniso_U_22
_atom_site_aniso_U_33
_atom_site_aniso_U_23
_atom_site_aniso_U_13
_atom_site_aniso_U_12
C1 0.0209(10) 0.0236(11) 0.0244(10) 0.0045(8) 0.0098(8) 0.0047(8)
C2 0.0238(11) 0.0224(11) 0.0313(11) 0.0036(9) 0.0150(9) 0.0022(9)
C3 0.0312(12) 0.0220(11) 0.0434(13) 0.0110(10) 0.0223(11) 0.0081(10)
C4 0.0340(13) 0.0336(13) 0.0421(13) 0.0202(11) 0.0184(11) 0.0152(11)
C5 0.0304(12) 0.0305(13) 0.0274(11) 0.0115(10) 0.0089(9) 0.0091(10)
C6 0.0297(12) 0.0305(13) 0.0362(13) -0.0028(10) 0.0159(10) -0.0001(10)
C7 0.0452(16) 0.0355(15) 0.0441(15) -0.0088(12) 0.0258(13) -0.0038(13)
C8 0.063(2) 0.0242(13) 0.070(2) 0.0045(14) 0.0453(17) 0.0111(14)
C9 0.0496(17) 0.0296(14) 0.0648(19) 0.0201(14) 0.0380(15) 0.0194(13)
C10 0.0268(11) 0.0254(12) 0.0222(10) 0.0022(9) 0.0062(9) 0.0074(9)
C11 0.0305(12) 0.0373(15) 0.0359(13) 0.0106(11) 0.0133(10) 0.0118(11)
C12 0.0339(14) 0.0513(19) 0.0520(17) 0.0161(15) 0.0129(13) 0.0184(13)
C13 0.0499(18) 0.0481(19) 0.0442(16) 0.0166(14) 0.0054(14) 0.0240(15)
C14 0.0529(18) 0.0427(17) 0.0359(13) 0.0172(12) 0.0118(13) 0.0129(14)
C15 0.0326(13) 0.0388(15) 0.0311(12) 0.0087(11) 0.0113(10) 0.0070(11)
C16 0.0259(11) 0.0253(12) 0.0298(11) 0.0086(9) 0.0144(9) 0.0081(9)
C17 0.0295(12) 0.0253(12) 0.0299(11) 0.0027(9) 0.0131(10) 0.0020(10)
C18 0.0376(14) 0.0378(15) 0.0257(11) 0.0060(10) 0.0143(10) 0.0064(11)
C19 0.0450(15) 0.0347(14) 0.0377(13) 0.0154(11) 0.0222(12) 0.0080(12)
C20 0.0347(13) 0.0246(12) 0.0417(14) 0.0073(11) 0.0146(11) 0.0016(10)
C21 0.0255(11) 0.0294(13) 0.0299(11) 0.0045(10) 0.0079(9) 0.0041(10)
C22 0.0267(11) 0.0231(11) 0.0282(11) 0.0051(9) 0.0138(9) 0.0064(9)
C23 0.0268(12) 0.0306(13) 0.0348(12) 0.0043(10) 0.0136(10) 0.0034(10)
C24 0.0279(12) 0.0414(16) 0.0451(14) 0.0147(12) 0.0196(11) 0.0142(11)
C25 0.0402(14) 0.0319(14) 0.0419(14) 0.0102(11) 0.0262(12) 0.0173(11)
C26 0.0348(13) 0.0247(12) 0.0325(12) 0.0060(10) 0.0163(10) 0.0059(10)
C27 0.0281(11) 0.0240(11) 0.0333(11) 0.0064(9) 0.0162(10) 0.0070(9)
C28 0.0282(11) 0.0203(11) 0.0259(10) 0.0029(9) 0.0121(9) 0.0071(9)
C29 0.0278(11) 0.0232(11) 0.0230(10) 0.0048(8) 0.0085(9) 0.0078(9)
C30 0.0282(12) 0.0277(12) 0.0271(11) 0.0027(9) 0.0133(9) 0.0048(10)
C31 0.0379(13) 0.0249(12) 0.0300(11) 0.0068(9) 0.0193(10) 0.0058(10)
C32 0.0397(14) 0.0274(12) 0.0348(12) 0.0121(10) 0.0149(11) 0.0152(11)
C33 0.0265(11) 0.0271(12) 0.0337(12) 0.0075(10) 0.0124(10) 0.0104(10)
N1 0.0225(9) 0.0204(9) 0.0253(9) 0.0042(7) 0.0080(7) 0.0051(7)
F1 0.0521(10) 0.0308(8) 0.0299(7) 0.0041(6) 0.0102(7) -0.0059(7)
F2 0.0682(12) 0.0454(10) 0.0260(7) 0.0103(7) 0.0124(7) 0.0038(9)
F3 0.0750(13) 0.0426(10) 0.0510(10) 0.0253(8) 0.0289(9) 0.0090(9)
F4 0.0616(11) 0.0285(9) 0.0529(10) 0.0083(8) 0.0163(9) -0.0083(8)
F5 0.0433(9) 0.0342(9) 0.0326(7) 0.0043(7) 0.0023(7) -0.0046(7)
F6 0.0270(8) 0.0399(10) 0.0514(9) -0.0021(8) 0.0100(7) -0.0019(7)
F7 0.0278(8) 0.0612(12) 0.0689(11) 0.0149(10) 0.0204(8) 0.0195(8)
F8 0.0560(11) 0.0410(10) 0.0686(11) 0.0102(9) 0.0358(9) 0.0279(9)
F9 0.0500(10) 0.0261(8) 0.0423(8) -0.0024(7) 0.0178(7) 0.0038(7)
F10 0.0236(7) 0.0342(8) 0.0365(7) 0.0011(6) 0.0099(6) 0.0038(6)
F11 0.0283(7) 0.0355(8) 0.0362(7) 0.0149(6) 0.0099(6) 0.0115(6)
F12 0.0283(7) 0.0426(9) 0.0443(8) 0.0135(7) 0.0173(6) 0.0071(7)
F13 0.0508(9) 0.0339(8) 0.0450(8) 0.0184(7) 0.0271(7) 0.0104(7)
F14 0.0542(10) 0.0483(11) 0.0661(11) 0.0381(9) 0.0287(9) 0.0286(9)
F15 0.0322(8) 0.0439(10) 0.0569(9) 0.0252(8) 0.0215(7) 0.0200(7)
Au1 0.02355(5) 0.02090(5) 0.02310(5) 0.00339(3) 0.00964(3) 0.00536(3)
O1 0.047(4) 0.057(3) 0.060(3) 0.022(2) 0.024(3) 0.022(3)
C34 0.045(4) 0.063(5) 0.050(4) 0.033(4) 0.020(3) 0.021(4)
C35 0.052(4) 0.048(4) 0.055(4) 0.012(3) 0.016(3) 0.001(4)
C36 0.075(6) 0.067(6) 0.052(4) 0.039(4) 0.036(4) 0.042(5)
C37 0.067(5) 0.058(5) 0.070(5) 0.034(4) 0.026(4) 0.022(4)

loop_
_atom_type_symbol
_atom_type_description
_atom_type_scat_dispersion_real
_atom_type_scat_dispersion_imag
_atom_type_scat_source
C C 0.0033 0.0016 'International Tables Vol C Tables 4.2.6.8 and 6.1.1.4'
H H 0.0000 0.0000 'International Tables Vol C Tables 4.2.6.8 and 6.1.1.4'
Au Au -2.0133 8.8022 'International Tables Vol C Tables 4.2.6.8 and 6.1.1.4'
F F 0.0171 0.0103 'International Tables Vol C Tables 4.2.6.8 and 6.1.1.4'
N N 0.0061 0.0033 'International Tables Vol C Tables 4.2.6.8 and 6.1.1.4'
O O 0.0106 0.0060 'International Tables Vol C Tables 4.2.6.8 and 6.1.1.4'

loop_
_exptl_crystal_face_index_h
_exptl_crystal_face_index_k
_exptl_crystal_face_index_l
_exptl_crystal_face_perp_dist
_exptl_oxdiff_crystal_face_indexfrac_h
_exptl_oxdiff_crystal_face_indexfrac_k
_exptl_oxdiff_crystal_face_indexfrac_l
_exptl_oxdiff_crystal_face_x
_exptl_oxdiff_crystal_face_y
_exptl_oxdiff_crystal_face_z
-2 -14 13 0.0756 -2.0000 -14.0000 13.0000 0.9797 0.0365 0.0581
2 14 -13 0.0756 2.0000 14.0000 -13.0000 -0.9797 -0.0365 -0.0581
0 -11 -8 0.1277 0.0000 -11.0000 -8.0000 0.2596 0.0264 -0.9277
-2 -3 17 0.1039 -2.0000 -3.0000 17.0000 0.6113 -0.0121 0.7639
15 1 0 0.1017 15.0000 1.0000 -0.0000 -0.1826 0.9393 0.3968
-11 -4 -5 0.0591 -11.0000 -4.0000 -5.0000 0.1396 -0.6956 -0.7121
3 8 11 0.1389 3.0000 8.0000 11.0000 -0.0756 0.1988 1.0327
-13 3 12 0.2257 -13.0000 3.0000 12.0000 0.3170 -0.7721 0.4919
12 -5 -13 0.1867 12.0000 -5.0000 -13.0000 -0.2481 0.7164 -0.6588
-9 5 -11 0.0669 -9.0000 5.0000 -11.0000 -0.4327 -0.6609 -0.6018

loop_
_geom_angle_atom_site_label_1
_geom_angle_atom_site_label_2
_geom_angle_atom_site_label_3
_geom_angle
C2 C1 C10 120.8(2)
N1 C1 C2 120.9(2)
N1 C1 C10 118.3(2)
C1 C2 C3 118.7(2)
C6 C2 C1 122.4(2)
C6 C2 C3 118.9(2)
C4 C3 C2 118.0(2)
C4 C3 C9 122.7(3)
C9 C3 C2 119.3(3)
C3 C4 H4 119.9
C5 C4 C3 120.1(2)
C5 C4 H4 119.9
C4 C5 H5 118.8
C4 C5 N1 122.4(2)
N1 C5 H5 118.8
C2 C6 H6 120.1
C7 C6 C2 119.9(3)
C7 C6 H6 120.1
C6 C7 H7 119.3
C6 C7 C8 121.4(3)
C8 C7 H7 119.3
C7 C8 H8 119.9
C9 C8 C7 120.2(3)
C9 C8 H8 119.9
C3 C9 H9 119.8
C8 C9 C3 120.4(3)
C8 C9 H9 119.8
C11 C10 C1 121.2(2)
C15 C10 C1 119.4(2)
C15 C10 C11 119.4(2)
C10 C11 H11 120.0
C12 C11 C10 120.0(3)
C12 C11 H11 120.0
C11 C12 H12 119.8
C11 C12 C13 120.4(3)
C13 C12 H12 119.8
C12 C13 H13 120.1
C12 C13 C14 119.8(3)
C14 C13 H13 120.1
C13 C14 H14 120.0
C15 C14 C13 120.0(3)
C15 C14 H14 120.0
C10 C15 H15 119.8
C14 C15 C10 120.4(3)
C14 C15 H15 119.8
C17 C16 C21 114.3(2)
C17 C16 Au1 120.18(17)
C21 C16 Au1 124.68(17)
C18 C17 C16 123.6(2)
F1 C17 C16 119.8(2)
F1 C17 C18 116.6(2)
C17 C18 C19 120.1(2)
F2 C18 C17 121.3(2)
F2 C18 C19 118.6(2)
C18 C19 C20 118.6(2)
F3 C19 C18 120.8(2)
F3 C19 C20 120.6(2)
C21 C20 C19 119.4(2)
F4 C20 C19 118.9(2)
F4 C20 C21 121.6(2)
C20 C21 C16 124.0(2)
F5 C21 C16 119.6(2)
F5 C21 C20 116.4(2)
C23 C22 Au1 119.73(17)
C27 C22 C23 116.3(2)
C27 C22 Au1 123.72(18)
C24 C23 C22 122.8(2)
F6 C23 C22 119.7(2)
F6 C23 C24 117.5(2)
C25 C24 C23 119.3(2)
F7 C24 C23 121.0(2)
F7 C24 C25 119.7(2)
C24 C25 C26 119.2(2)
F8 C25 C24 120.5(2)
F8 C25 C26 120.3(2)
C27 C26 C25 120.1(2)
F9 C26 C25 119.1(2)
F9 C26 C27 120.8(2)
C26 C27 C22 122.2(2)
F10 C27 C22 120.0(2)
F10 C27 C26 117.8(2)
C29 C28 Au1 118.98(18)
C33 C28 C29 115.3(2)
C33 C28 Au1 125.74(18)
C30 C29 C28 123.6(2)
F11 C29 C28 120.1(2)
F11 C29 C30 116.4(2)
C31 C30 C29 118.9(2)
F12 C30 C29 121.2(2)
F12 C30 C31 119.9(2)
C30 C31 C32 120.0(2)
F13 C31 C30 119.9(2)
F13 C31 C32 120.2(2)
C33 C32 C31 119.0(2)
F14 C32 C31 119.4(2)
F14 C32 C33 121.5(2)
C32 C33 C28 123.3(2)
F15 C33 C28 120.3(2)
F15 C33 C32 116.4(2)
C1 N1 C5 119.9(2)
C1 N1 Au1 123.45(17)
C5 N1 Au1 116.60(15)
C16 Au1 N1 89.64(8)
C22 Au1 C16 91.12(9)
C22 Au1 C28 88.55(9)
C22 Au1 N1 176.97(8)
C28 Au1 C16 171.30(9)
C28 Au1 N1 91.15(8)
C34 O1 C36 114.0(5)
O1 C34 H34A 109.6
O1 C34 H34B 109.6
O1 C34 C35 110.1(7)
H34A C34 H34B 108.2
C35 C34 H34A 109.6
C35 C34 H34B 109.6
C34 C35 H35A 109.5
C34 C35 H35B 109.5
C34 C35 H35C 109.5
H35A C35 H35B 109.5
H35A C35 H35C 109.5
H35B C35 H35C 109.5
O1 C36 H36A 109.7
O1 C36 H36B 109.7
O1 C36 C37 109.9(7)
H36A C36 H36B 108.2
C37 C36 H36A 109.7
C37 C36 H36B 109.7
C36 C37 H37A 109.5
C36 C37 H37B 109.5
C36 C37 H37C 109.5
H37A C37 H37B 109.5
H37A C37 H37C 109.5
H37B C37 H37C 109.5

loop_
_geom_bond_atom_site_label_1
_geom_bond_atom_site_label_2
_geom_bond_distance
C1 C2 1.420(3)
C1 C10 1.481(3)
C1 N1 1.337(3)
C2 C3 1.424(4)
C2 C6 1.418(3)
C3 C4 1.400(4)
C3 C9 1.416(4)
C4 H4 0.9300
C4 C5 1.355(4)
C5 H5 0.9300
C5 N1 1.371(3)
C6 H6 0.9300
C6 C7 1.359(4)
C7 H7 0.9300
C7 C8 1.412(5)
C8 H8 0.9300
C8 C9 1.356(5)
C9 H9 0.9300
C10 C11 1.399(3)
C10 C15 1.392(4)
C11 H11 0.9300
C11 C12 1.378(4)
C12 H12 0.9300
C12 C13 1.388(5)
C13 H13 0.9300
C13 C14 1.391(4)
C14 H14 0.9300
C14 C15 1.380(4)
C15 H15 0.9300
C16 C17 1.381(3)
C16 C21 1.395(3)
C16 Au1 2.077(2)
C17 C18 1.374(4)
C17 F1 1.352(3)
C18 C19 1.375(4)
C18 F2 1.349(3)
C19 C20 1.388(4)
C19 F3 1.333(3)
C20 C21 1.366(4)
C20 F4 1.340(3)
C21 F5 1.350(3)
C22 C23 1.383(3)
C22 C27 1.379(3)
C22 Au1 2.012(2)
C23 C24 1.381(4)
C23 F6 1.353(3)
C24 C25 1.378(4)
C24 F7 1.343(3)
C25 C26 1.380(4)
C25 F8 1.337(3)
C26 C27 1.378(3)
C26 F9 1.345(3)
C27 F10 1.344(3)
C28 C29 1.383(3)
C28 C33 1.380(3)
C28 Au1 2.059(2)
C29 C30 1.378(3)
C29 F11 1.351(3)
C30 C31 1.376(4)
C30 F12 1.343(3)
C31 C32 1.379(4)
C31 F13 1.341(3)
C32 C33 1.379(4)
C32 F14 1.338(3)
C33 F15 1.355(3)
N1 Au1 2.101(2)
O1 C34 1.424(10)
O1 C36 1.429(12)
C34 H34A 0.9700
C34 H34B 0.9700
C34 C35 1.482(12)
C35 H35A 0.9600
C35 H35B 0.9600
C35 H35C 0.9600
C36 H36A 0.9700
C36 H36B 0.9700
C36 C37 1.477(12)
C37 H37A 0.9600
C37 H37B 0.9600
C37 H37C 0.9600

loop_
_geom_torsion_atom_site_label_1
_geom_torsion_atom_site_label_2
_geom_torsion_atom_site_label_3
_geom_torsion_atom_site_label_4
_geom_torsion
C1 C2 C3 C4 1.3(3)
C1 C2 C3 C9 -177.8(2)
C1 C2 C6 C7 177.6(2)
C1 C10 C11 C12 -179.8(2)
C1 C10 C15 C14 178.7(2)
C2 C1 C10 C11 -114.8(3)
C2 C1 C10 C15 65.4(3)
C2 C1 N1 C5 -2.5(3)
C2 C1 N1 Au1 175.70(16)
C2 C3 C4 C5 -2.4(4)
C2 C3 C9 C8 0.9(4)
C2 C6 C7 C8 -0.6(4)
C3 C2 C6 C7 0.2(3)
C3 C4 C5 N1 1.2(4)
C4 C3 C9 C8 -178.1(3)
C4 C5 N1 C1 1.3(4)
C4 C5 N1 Au1 -176.96(19)
C6 C2 C3 C4 178.7(2)
C6 C2 C3 C9 -0.4(3)
C6 C7 C8 C9 1.2(4)
C7 C8 C9 C3 -1.3(4)
C9 C3 C4 C5 176.7(2)
C10 C1 C2 C3 -177.6(2)
C10 C1 C2 C6 5.1(3)
C10 C1 N1 C5 176.3(2)
C10 C1 N1 Au1 -5.5(3)
C10 C11 C12 C13 1.0(4)
C11 C10 C15 C14 -1.1(4)
C11 C12 C13 C14 -0.9(5)
C12 C13 C14 C15 -0.2(5)
C13 C14 C15 C10 1.2(4)
C15 C10 C11 C12 0.0(4)
C16 C17 C18 C19 -1.3(4)
C16 C17 C18 F2 -178.5(2)
C17 C16 C21 C20 0.7(4)
C17 C16 C21 F5 178.3(2)
C17 C18 C19 C20 1.7(4)
C17 C18 C19 F3 -176.5(3)
C18 C19 C20 C21 -1.0(4)
C18 C19 C20 F4 -179.3(3)
C19 C20 C21 C16 -0.2(4)
C19 C20 C21 F5 -177.9(2)
C21 C16 C17 C18 0.1(4)
C21 C16 C17 F1 -178.5(2)
C22 C23 C24 C25 1.3(4)
C22 C23 C24 F7 -179.0(2)
C23 C22 C27 C26 -1.8(4)
C23 C22 C27 F10 177.6(2)
C23 C24 C25 C26 -0.7(4)
C23 C24 C25 F8 178.8(3)
C24 C25 C26 C27 -1.2(4)
C24 C25 C26 F9 179.5(2)
C25 C26 C27 C22 2.6(4)
C25 C26 C27 F10 -176.9(2)
C27 C22 C23 C24 -0.1(4)
C27 C22 C23 F6 -178.9(2)
C28 C29 C30 C31 0.5(3)
C28 C29 C30 F12 179.0(2)
C29 C28 C33 C32 -0.3(3)
C29 C28 C33 F15 179.9(2)
C29 C30 C31 C32 0.3(4)
C29 C30 C31 F13 179.9(2)
C30 C31 C32 C33 -1.0(4)
C30 C31 C32 F14 179.3(2)
C31 C32 C33 C28 1.0(4)
C31 C32 C33 F15 -179.2(2)
C33 C28 C29 C30 -0.4(3)
C33 C28 C29 F11 179.9(2)
N1 C1 C2 C3 1.2(3)
N1 C1 C2 C6 -176.2(2)
N1 C1 C10 C11 66.4(3)
N1 C1 C10 C15 -113.4(3)
F1 C17 C18 C19 177.3(3)
F1 C17 C18 F2 0.1(4)
F2 C18 C19 C20 179.0(2)
F2 C18 C19 F3 0.8(4)
F3 C19 C20 C21 177.2(3)
F3 C19 C20 F4 -1.1(4)
F4 C20 C21 C16 178.0(2)
F4 C20 C21 F5 0.4(4)
F6 C23 C24 C25 -179.9(2)
F6 C23 C24 F7 -0.2(4)
F7 C24 C25 C26 179.7(2)
F7 C24 C25 F8 -0.8(4)
F8 C25 C26 C27 179.3(2)
F8 C25 C26 F9 0.0(4)
F9 C26 C27 C22 -178.1(2)
F9 C26 C27 F10 2.4(4)
F11 C29 C30 C31 -179.9(2)
F11 C29 C30 F12 -1.3(3)
F12 C30 C31 C32 -178.3(2)
F12 C30 C31 F13 1.3(3)
F13 C31 C32 C33 179.4(2)
F13 C31 C32 F14 -0.3(4)
F14 C32 C33 C28 -179.2(2)
F14 C32 C33 F15 0.6(4)
Au1 C16 C17 C18 169.8(2)
Au1 C16 C17 F1 -8.7(3)
Au1 C16 C21 C20 -168.5(2)
Au1 C16 C21 F5 9.1(3)
Au1 C22 C23 C24 174.5(2)
Au1 C22 C23 F6 -4.3(3)
Au1 C22 C27 C26 -176.19(19)
Au1 C22 C27 F10 3.2(3)
Au1 C28 C29 C30 178.19(17)
Au1 C28 C29 F11 -1.5(3)
Au1 C28 C33 C32 -178.84(18)
Au1 C28 C33 F15 1.4(3)
C34 O1 C36 C37 172.6(6)
C36 O1 C34 C35 175.1(6)
